data_4070349
loop_
_publ_author_name
'Spasyuk, Denis M.'
'Zargarian, Davit'
'van der Est, Art'

_publ_section_title
;
 New POCN-Type Pincer Complexes of Nickel(II) and Nickel(III)
;
_journal_issue 22
_journal_name_full Organometallics
_journal_page_first 6531
_journal_paper_doi 10.1021/om900751f
_journal_volume 28
_journal_year 2009
_chemical_compound_source 'Synthesized by the authors. See text'
_chemical_formula_moiety 'C17 H27 Br N Ni O2 P'
_chemical_formula_sum 'C17 H27 Br N Ni O2 P'
_chemical_formula_weight 446.99
_chemical_name_systematic
; 
 ? 
;
_space_group_IT_number 14
_symmetry_cell_setting monoclinic
_symmetry_space_group_name_Hall '-P 2yn'
_symmetry_space_group_name_H-M 'P 1 21/n 1'
_atom_sites_solution_hydrogens geom
_atom_sites_solution_primary direct
_atom_sites_solution_secondary difmap
_audit_creation_method SHELXL-97
_cell_angle_alpha 90.00
_cell_angle_beta 98.6950(10)
_cell_angle_gamma 90.00
_cell_formula_units_Z 4
_cell_length_a 9.9289(2)
_cell_length_b 8.2128(2)
_cell_length_c 23.0832(4)
_cell_measurement_reflns_used 25343
_cell_measurement_temperature 150(2)
_cell_measurement_theta_max 67.57
_cell_measurement_theta_min 3.88
_cell_volume 1860.66(7)
_computing_cell_refinement 'SMART (Bruker, 2003)'
_computing_data_collection 'SMART (Bruker, 2003)'
_computing_data_reduction 'SAINT (Bruker, 2004)'
_computing_molecular_graphics 'SHELXTL (Bruker, 1997)'
_computing_publication_material 'UdMX (local program)'
_computing_structure_refinement 'SHELXL97 (Sheldrick, 1997)'
_computing_structure_solution 'SHELXS97 (Sheldrick, 1997)'
_diffrn_ambient_temperature 150(2)
_diffrn_detector_area_resol_mean 5.5
_diffrn_measured_fraction_theta_full 0.989
_diffrn_measured_fraction_theta_max 0.989
_diffrn_measurement_device_type 'Bruker Microstar'
_diffrn_measurement_method \w
_diffrn_radiation_monochromator 'Helios optics'
_diffrn_radiation_source 'Micro source'
_diffrn_radiation_type CuK\a
_diffrn_radiation_wavelength 1.54178
_diffrn_reflns_av_R_equivalents 0.040
_diffrn_reflns_av_sigmaI/netI 0.0178
_diffrn_reflns_limit_h_max 11
_diffrn_reflns_limit_h_min -11
_diffrn_reflns_limit_k_max 9
_diffrn_reflns_limit_k_min -9
_diffrn_reflns_limit_l_max 27
_diffrn_reflns_limit_l_min -27
_diffrn_reflns_number 29363
_diffrn_reflns_theta_full 67.94
_diffrn_reflns_theta_max 67.94
_diffrn_reflns_theta_min 3.87
_diffrn_standards_decay_% 0.00
_diffrn_standards_number 5
_exptl_absorpt_coefficient_mu 4.894
_exptl_absorpt_correction_T_max 0.414
_exptl_absorpt_correction_T_min 0.312
_exptl_absorpt_correction_type multi-scan
_exptl_absorpt_process_details 'Sadabs (Sheldrick,1996)'
_exptl_crystal_colour yellow
_exptl_crystal_density_diffrn 1.596
_exptl_crystal_density_method 'not measured'
_exptl_crystal_description block
_exptl_crystal_F_000 920
_exptl_crystal_size_max 0.24
_exptl_crystal_size_mid 0.22
_exptl_crystal_size_min 0.18
_refine_diff_density_max 0.470
_refine_diff_density_min -0.552
_refine_diff_density_rms 0.077
_refine_ls_extinction_method none
_refine_ls_goodness_of_fit_ref 1.130
_refine_ls_hydrogen_treatment constr
_refine_ls_matrix_type full
_refine_ls_number_parameters 212
_refine_ls_number_reflns 3341
_refine_ls_number_restraints 0
_refine_ls_restrained_S_all 1.130
_refine_ls_R_factor_all 0.0293
_refine_ls_R_factor_gt 0.0293
_refine_ls_shift/su_max 0.000
_refine_ls_shift/su_mean 0.000
_refine_ls_structure_factor_coef Fsqd
_refine_ls_weighting_details 'calc w=1/[\s^2^(Fo^2^)+(0.0380P)^2^+2.3753P] where P=(Fo^2^+2Fc^2^)/3'
_refine_ls_weighting_scheme calc
_refine_ls_wR_factor_gt 0.0763
_refine_ls_wR_factor_ref 0.0763
_reflns_number_gt 3340
_reflns_number_total 3341
_reflns_threshold_expression I>2\s(I)
_cod_data_source_file om900751f_si_001.cif
_cod_data_source_block 3a
_cod_depositor_comments
;
The following automatic conversions were performed:

'_symmetry_cell_setting' value 'Monoclinic' changed to 'monoclinic'
according to /home/saulius/struct/CIF-dictionaries/cif_core.dic
dictionary named 'cif_core.dic' version 2.4.2 from
2011-04-26.

'_geom_bond_publ_flag' value 'Y' changed to 'y'
according to /home/saulius/struct/CIF-dictionaries/cif_core.dic
dictionary named 'cif_core.dic' version 2.4.2 from 2011-04-26 (53
times).

'_geom_angle_publ_flag' value 'Y' changed to 'y' according
to /home/saulius/struct/CIF-dictionaries/cif_core.dic dictionary
named 'cif_core.dic' version 2.4.2 from 2011-04-26 (104
times).

'_geom_torsion_publ_flag' value 'Y' changed to 'y' according
to /home/saulius/struct/CIF-dictionaries/cif_core.dic dictionary
named 'cif_core.dic' version 2.4.2 from 2011-04-26 (68 times).

Automatic conversion script
Id: cif_fix_values 1715 2011-07-08 13:25:40Z adriana 
;
_cod_original_sg_symbol_H-M P21/n
_cod_database_code 4070349

loop_
_symmetry_equiv_pos_as_xyz
'x, y, z'
'-x+1/2, y+1/2, -z+1/2'
'-x, -y, -z'
'x-1/2, -y-1/2, z-1/2'

loop_
_atom_site_label
_atom_site_type_symbol
_atom_site_fract_x
_atom_site_fract_y
_atom_site_fract_z
_atom_site_U_iso_or_equiv
_atom_site_adp_type
_atom_site_occupancy
_atom_site_symmetry_multiplicity
_atom_site_calc_flag
_atom_site_refinement_flags
Ni1 Ni 0.36862(3) 0.24118(4) 0.131295(15) 0.01372(11) Uani 1 1 d .
Br1 Br 0.56916(2) 0.11989(3) 0.111586(10) 0.02079(10) Uani 1 1 d .
P1 P 0.24304(5) 0.13345(6) 0.05956(2) 0.01455(13) Uani 1 1 d .
O1 O 0.08602(15) 0.2047(2) 0.05902(7) 0.0188(3) Uani 1 1 d .
O2 O 0.67143(17) 0.6359(2) 0.22350(8) 0.0245(4) Uani 1 1 d .
N1 N 0.44826(18) 0.4030(2) 0.19452(8) 0.0146(4) Uani 1 1 d .
C1 C 0.2032(2) 0.3256(3) 0.14486(9) 0.0158(4) Uani 1 1 d .
C2 C 0.0803(2) 0.2998(3) 0.10835(9) 0.0172(4) Uani 1 1 d .
C3 C -0.0423(2) 0.3620(3) 0.12077(11) 0.0205(5) Uani 1 1 d .
H3 H -0.1255 0.3415 0.0956 0.025 Uiso 1 1 calc R
C4 C -0.0393(2) 0.4555(3) 0.17131(11) 0.0217(5) Uani 1 1 d .
H4 H -0.1218 0.5000 0.1806 0.026 Uiso 1 1 calc R
C5 C 0.0824(2) 0.4849(3) 0.20864(10) 0.0197(5) Uani 1 1 d .
H5 H 0.0828 0.5487 0.2430 0.024 Uiso 1 1 calc R
C6 C 0.2036(2) 0.4200(3) 0.19507(9) 0.0165(4) Uani 1 1 d .
C7 C 0.3411(2) 0.4379(3) 0.23221(9) 0.0180(4) Uani 1 1 d .
H7A H 0.3522 0.5498 0.2481 0.022 Uiso 1 1 calc R
H7B H 0.3496 0.3607 0.2655 0.022 Uiso 1 1 calc R
C8 C 0.4710(2) 0.5466(3) 0.15723(9) 0.0175(4) Uani 1 1 d .
H8A H 0.3817 0.5857 0.1371 0.021 Uiso 1 1 calc R
H8B H 0.5251 0.5115 0.1268 0.021 Uiso 1 1 calc R
C9 C 0.5444(2) 0.6869(3) 0.19174(11) 0.0229(5) Uani 1 1 d .
H9A H 0.5601 0.7755 0.1644 0.027 Uiso 1 1 calc R
H9B H 0.4863 0.7305 0.2194 0.027 Uiso 1 1 calc R
C10 C 0.6485(2) 0.5093(3) 0.26366(10) 0.0224(5) Uani 1 1 d .
H10A H 0.5891 0.5508 0.2912 0.027 Uiso 1 1 calc R
H10B H 0.7364 0.4763 0.2868 0.027 Uiso 1 1 calc R
C11 C 0.5819(2) 0.3629(3) 0.23129(10) 0.0175(5) Uani 1 1 d .
H11A H 0.6444 0.3177 0.2058 0.021 Uiso 1 1 calc R
H11B H 0.5671 0.2780 0.2601 0.021 Uiso 1 1 calc R
C12 C 0.2082(2) -0.0853(3) 0.05816(9) 0.0173(4) Uani 1 1 d .
H12 H 0.1229 -0.1043 0.0299 0.021 Uiso 1 1 calc R
C13 C 0.1807(3) -0.1369(3) 0.11909(10) 0.0220(5) Uani 1 1 d .
H13A H 0.1518 -0.2511 0.1180 0.033 Uiso 1 1 calc R
H13B H 0.1087 -0.0684 0.1308 0.033 Uiso 1 1 calc R
H13C H 0.2641 -0.1242 0.1474 0.033 Uiso 1 1 calc R
C14 C 0.3209(2) -0.1866(3) 0.03788(10) 0.0222(5) Uani 1 1 d .
H14A H 0.4071 -0.1659 0.0636 0.033 Uiso 1 1 calc R
H14B H 0.3302 -0.1566 -0.0024 0.033 Uiso 1 1 calc R
H14C H 0.2979 -0.3024 0.0394 0.033 Uiso 1 1 calc R
C15 C 0.2824(2) 0.1887(3) -0.01251(9) 0.0169(4) Uani 1 1 d .
H15 H 0.3661 0.1272 -0.0187 0.020 Uiso 1 1 calc R
C16 C 0.3159(3) 0.3703(3) -0.01370(11) 0.0267(6) Uani 1 1 d .
H16A H 0.3392 0.3992 -0.0522 0.040 Uiso 1 1 calc R
H16B H 0.3934 0.3945 0.0167 0.040 Uiso 1 1 calc R
H16C H 0.2366 0.4338 -0.0064 0.040 Uiso 1 1 calc R
C17 C 0.1691(2) 0.1440(3) -0.06264(10) 0.0219(5) Uani 1 1 d .
H17A H 0.0862 0.2046 -0.0583 0.033 Uiso 1 1 calc R
H17B H 0.1508 0.0269 -0.0615 0.033 Uiso 1 1 calc R
H17C H 0.1978 0.1721 -0.1002 0.033 Uiso 1 1 calc R

loop_
_atom_site_aniso_label
_atom_site_aniso_U_11
_atom_site_aniso_U_22
_atom_site_aniso_U_33
_atom_site_aniso_U_23
_atom_site_aniso_U_13
_atom_site_aniso_U_12
Ni1 0.01239(19) 0.0154(2) 0.01312(19) -0.00223(14) 0.00114(14) 0.00092(13)
Br1 0.01698(14) 0.02546(16) 0.01970(14) -0.00404(9) 0.00208(9) 0.00468(8)
P1 0.0143(3) 0.0155(3) 0.0136(3) -0.00148(19) 0.0013(2) 0.00019(19)
O1 0.0150(7) 0.0228(8) 0.0181(8) -0.0043(6) 0.0008(6) 0.0017(6)
O2 0.0205(8) 0.0211(9) 0.0302(9) 0.0003(7) -0.0011(7) -0.0047(6)
N1 0.0150(9) 0.0143(9) 0.0143(9) 0.0005(7) 0.0011(7) 0.0013(7)
C1 0.0167(10) 0.0131(10) 0.0178(10) 0.0020(8) 0.0035(8) 0.0003(8)
C2 0.0189(11) 0.0154(11) 0.0177(11) 0.0004(8) 0.0041(9) 0.0005(8)
C3 0.0151(11) 0.0214(12) 0.0248(12) 0.0023(9) 0.0022(9) 0.0014(9)
C4 0.0184(11) 0.0203(12) 0.0283(12) 0.0016(9) 0.0095(9) 0.0040(9)
C5 0.0233(11) 0.0165(11) 0.0209(11) -0.0008(9) 0.0086(9) 0.0016(9)
C6 0.0190(11) 0.0142(10) 0.0166(10) 0.0016(8) 0.0043(8) 0.0002(8)
C7 0.0191(11) 0.0199(11) 0.0151(10) -0.0015(9) 0.0028(8) -0.0006(9)
C8 0.0179(10) 0.0165(11) 0.0180(10) 0.0028(9) 0.0022(8) -0.0004(8)
C9 0.0225(12) 0.0175(12) 0.0276(12) 0.0019(10) 0.0000(9) -0.0027(9)
C10 0.0213(11) 0.0216(12) 0.0224(11) -0.0018(10) -0.0030(9) -0.0014(9)
C11 0.0156(11) 0.0181(11) 0.0167(11) -0.0004(8) -0.0045(9) 0.0007(8)
C12 0.0201(11) 0.0170(11) 0.0141(10) 0.0001(8) 0.0006(8) -0.0027(9)
C13 0.0238(12) 0.0248(13) 0.0172(11) 0.0040(9) 0.0028(9) -0.0015(9)
C14 0.0308(13) 0.0156(11) 0.0214(11) -0.0007(9) 0.0073(9) 0.0016(9)
C15 0.0177(10) 0.0183(11) 0.0146(10) 0.0000(9) 0.0022(8) 0.0007(9)
C16 0.0340(14) 0.0220(13) 0.0236(12) 0.0033(9) 0.0023(10) -0.0071(10)
C17 0.0234(12) 0.0247(12) 0.0165(11) 0.0011(9) 0.0000(9) -0.0007(9)

loop_
_atom_type_symbol
_atom_type_description
_atom_type_scat_dispersion_real
_atom_type_scat_dispersion_imag
_atom_type_scat_source
C C 0.0181 0.0091 'International Tables Vol C Tables 4.2.6.8 and 6.1.1.4'
H H 0.0000 0.0000 'International Tables Vol C Tables 4.2.6.8 and 6.1.1.4'
N N 0.0311 0.0180 'International Tables Vol C Tables 4.2.6.8 and 6.1.1.4'
O O 0.0492 0.0322 'International Tables Vol C Tables 4.2.6.8 and 6.1.1.4'
P P 0.2955 0.4335 'International Tables Vol C Tables 4.2.6.8 and 6.1.1.4'
Ni Ni -3.0029 0.5091 'International Tables Vol C Tables 4.2.6.8 and 6.1.1.4'
Br Br -0.6763 1.2805 'International Tables Vol C Tables 4.2.6.8 and 6.1.1.4'

loop_
_geom_angle_atom_site_label_1
_geom_angle_atom_site_label_2
_geom_angle_atom_site_label_3
_geom_angle
_geom_angle_publ_flag
C1 Ni1 N1 83.85(9) y
C1 Ni1 P1 81.72(7) y
N1 Ni1 P1 162.20(6) y
C1 Ni1 Br1 176.26(7) y
N1 Ni1 Br1 99.65(5) y
P1 Ni1 Br1 95.08(2) y
O1 P1 C15 103.65(9) y
O1 P1 C12 99.84(9) y
C15 P1 C12 107.11(10) y
O1 P1 Ni1 107.48(6) y
C15 P1 Ni1 115.39(7) y
C12 P1 Ni1 120.88(7) y
C2 O1 P1 110.26(13) y
C9 O2 C10 109.35(17) y
C8 N1 C11 107.52(17) y
C8 N1 C7 111.39(17) y
C11 N1 C7 110.99(17) y
C8 N1 Ni1 100.22(12) y
C11 N1 Ni1 118.38(13) y
C7 N1 Ni1 107.85(13) y
C2 C1 C6 118.7(2) y
C2 C1 Ni1 124.05(17) y
C6 C1 Ni1 117.23(16) y
C3 C2 O1 121.5(2) y
C3 C2 C1 122.4(2) y
O1 C2 C1 116.17(19) y
C2 C3 C4 117.8(2) y
C2 C3 H3 121.1 y
C4 C3 H3 121.1 y
C3 C4 C5 121.3(2) y
C3 C4 H4 119.4 y
C5 C4 H4 119.4 y
C6 C5 C4 119.4(2) y
C6 C5 H5 120.3 y
C4 C5 H5 120.3 y
C1 C6 C5 120.3(2) y
C1 C6 C7 114.62(19) y
C5 C6 C7 125.0(2) y
N1 C7 C6 108.21(17) y
N1 C7 H7A 110.1 y
C6 C7 H7A 110.1 y
N1 C7 H7B 110.1 y
C6 C7 H7B 110.1 y
H7A C7 H7B 108.4 y
N1 C8 C9 113.40(18) y
N1 C8 H8A 108.9 y
C9 C8 H8A 108.9 y
N1 C8 H8B 108.9 y
C9 C8 H8B 108.9 y
H8A C8 H8B 107.7 y
O2 C9 C8 111.30(19) y
O2 C9 H9A 109.4 y
C8 C9 H9A 109.4 y
O2 C9 H9B 109.4 y
C8 C9 H9B 109.4 y
H9A C9 H9B 108.0 y
O2 C10 C11 110.90(18) y
O2 C10 H10A 109.5 y
C11 C10 H10A 109.5 y
O2 C10 H10B 109.5 y
C11 C10 H10B 109.5 y
H10A C10 H10B 108.0 y
N1 C11 C10 112.83(18) y
N1 C11 H11A 109.0 y
C10 C11 H11A 109.0 y
N1 C11 H11B 109.0 y
C10 C11 H11B 109.0 y
H11A C11 H11B 107.8 y
C14 C12 C13 111.85(19) y
C14 C12 P1 113.34(16) y
C13 C12 P1 108.34(16) y
C14 C12 H12 107.7 y
C13 C12 H12 107.7 y
P1 C12 H12 107.7 y
C12 C13 H13A 109.5 y
C12 C13 H13B 109.5 y
H13A C13 H13B 109.5 y
C12 C13 H13C 109.5 y
H13A C13 H13C 109.5 y
H13B C13 H13C 109.5 y
C12 C14 H14A 109.5 y
C12 C14 H14B 109.5 y
H14A C14 H14B 109.5 y
C12 C14 H14C 109.5 y
H14A C14 H14C 109.5 y
H14B C14 H14C 109.5 y
C16 C15 C17 110.89(19) y
C16 C15 P1 109.64(16) y
C17 C15 P1 113.28(16) y
C16 C15 H15 107.6 y
C17 C15 H15 107.6 y
P1 C15 H15 107.6 y
C15 C16 H16A 109.5 y
C15 C16 H16B 109.5 y
H16A C16 H16B 109.5 y
C15 C16 H16C 109.5 y
H16A C16 H16C 109.5 y
H16B C16 H16C 109.5 y
C15 C17 H17A 109.5 y
C15 C17 H17B 109.5 y
H17A C17 H17B 109.5 y
C15 C17 H17C 109.5 y
H17A C17 H17C 109.5 y
H17B C17 H17C 109.5 y

loop_
_geom_bond_atom_site_label_1
_geom_bond_atom_site_label_2
_geom_bond_distance
_geom_bond_publ_flag
Ni1 C1 1.853(2) y
Ni1 N1 2.0428(18) y
Ni1 P1 2.1107(6) y
Ni1 Br1 2.3319(4) y
P1 O1 1.6633(16) y
P1 C15 1.823(2) y
P1 C12 1.829(2) y
O1 C2 1.390(3) y
O2 C9 1.423(3) y
O2 C10 1.434(3) y
N1 C8 1.497(3) y
N1 C11 1.500(3) y
N1 C7 1.500(3) y
C1 C2 1.391(3) y
C1 C6 1.393(3) y
C2 C3 1.389(3) y
C3 C4 1.393(3) y
C3 H3 0.9500 y
C4 C5 1.395(3) y
C4 H4 0.9500 y
C5 C6 1.395(3) y
C5 H5 0.9500 y
C6 C7 1.505(3) y
C7 H7A 0.9900 y
C7 H7B 0.9900 y
C8 C9 1.523(3) y
C8 H8A 0.9900 y
C8 H8B 0.9900 y
C9 H9A 0.9900 y
C9 H9B 0.9900 y
C10 C11 1.513(3) y
C10 H10A 0.9900 y
C10 H10B 0.9900 y
C11 H11A 0.9900 y
C11 H11B 0.9900 y
C12 C14 1.523(3) y
C12 C13 1.533(3) y
C12 H12 1.0000 y
C13 H13A 0.9800 y
C13 H13B 0.9800 y
C13 H13C 0.9800 y
C14 H14A 0.9800 y
C14 H14B 0.9800 y
C14 H14C 0.9800 y
C15 C16 1.530(3) y
C15 C17 1.532(3) y
C15 H15 1.0000 y
C16 H16A 0.9800 y
C16 H16B 0.9800 y
C16 H16C 0.9800 y
C17 H17A 0.9800 y
C17 H17B 0.9800 y
C17 H17C 0.9800 y

loop_
_geom_torsion_atom_site_label_1
_geom_torsion_atom_site_label_2
_geom_torsion_atom_site_label_3
_geom_torsion_atom_site_label_4
_geom_torsion
_geom_torsion_publ_flag
C1 Ni1 P1 O1 4.51(9) y
N1 Ni1 P1 O1 -31.6(2) y
Br1 Ni1 P1 O1 -177.43(6) y
C1 Ni1 P1 C15 119.56(11) y
N1 Ni1 P1 C15 83.4(2) y
Br1 Ni1 P1 C15 -62.38(8) y
C1 Ni1 P1 C12 -108.88(11) y
N1 Ni1 P1 C12 -145.00(19) y
Br1 Ni1 P1 C12 69.18(9) y
C15 P1 O1 C2 -128.49(15) y
C12 P1 O1 C2 121.06(15) y
Ni1 P1 O1 C2 -5.86(15) y
C1 Ni1 N1 C8 -92.09(13) y
P1 Ni1 N1 C8 -56.2(2) y
Br1 Ni1 N1 C8 89.25(12) y
C1 Ni1 N1 C11 151.48(17) y
P1 Ni1 N1 C11 -172.60(14) y
Br1 Ni1 N1 C11 -27.18(15) y
C1 Ni1 N1 C7 24.49(14) y
P1 Ni1 N1 C7 60.4(2) y
Br1 Ni1 N1 C7 -154.17(12) y
N1 Ni1 C1 C2 166.6(2) y
P1 Ni1 C1 C2 -2.93(18) y
N1 Ni1 C1 C6 -13.67(17) y
P1 Ni1 C1 C6 176.77(18) y
P1 O1 C2 C3 -174.37(18) y
P1 O1 C2 C1 4.2(2) y
C6 C1 C2 C3 -1.3(3) y
Ni1 C1 C2 C3 178.39(17) y
C6 C1 C2 O1 -179.89(19) y
Ni1 C1 C2 O1 -0.2(3) y
O1 C2 C3 C4 179.6(2) y
C1 C2 C3 C4 1.1(3) y
C2 C3 C4 C5 -0.5(3) y
C3 C4 C5 C6 0.1(3) y
C2 C1 C6 C5 0.9(3) y
Ni1 C1 C6 C5 -178.80(17) y
C2 C1 C6 C7 178.9(2) y
Ni1 C1 C6 C7 -0.8(3) y
C4 C5 C6 C1 -0.4(3) y
C4 C5 C6 C7 -178.1(2) y
C8 N1 C7 C6 79.4(2) y
C11 N1 C7 C6 -160.78(18) y
Ni1 N1 C7 C6 -29.6(2) y
C1 C6 C7 N1 21.2(3) y
C5 C6 C7 N1 -161.0(2) y
C11 N1 C8 C9 -50.0(2) y
C7 N1 C8 C9 71.8(2) y
Ni1 N1 C8 C9 -174.33(15) y
C10 O2 C9 C8 -59.9(2) y
N1 C8 C9 O2 56.3(3) y
C9 O2 C10 C11 61.1(2) y
C8 N1 C11 C10 51.2(2) y
C7 N1 C11 C10 -70.9(2) y
Ni1 N1 C11 C10 163.65(15) y
O2 C10 C11 N1 -58.5(3) y
O1 P1 C12 C14 160.52(15) y
C15 P1 C12 C14 52.83(18) y
Ni1 P1 C12 C14 -82.15(16) y
O1 P1 C12 C13 -74.71(16) y
C15 P1 C12 C13 177.59(15) y
Ni1 P1 C12 C13 42.61(18) y
O1 P1 C15 C16 76.32(17) y
C12 P1 C15 C16 -178.69(16) y
Ni1 P1 C15 C16 -40.90(18) y
O1 P1 C15 C17 -48.14(18) y
C12 P1 C15 C17 56.86(19) y
Ni1 P1 C15 C17 -165.36(14) y
